data_7701954
loop_
_publ_author_name
'Kan, Wei-Qiu'
'He, Yuan-Chun'
'Wen, Shizheng'
'Zhao, Pu Su'

_publ_section_title
;
 A series of host-guest coordination polymers containing viologens:
 syntheses, crystal Structures, thermo/photochromism and influence factors
 of the thermo/photochromic behaviors
;
_journal_name_full 'Dalton Transactions'
_journal_paper_doi 10.1039/C9DT03929E
_journal_year 2019
_chemical_formula_moiety 'C28 H20 Mn N O7,(H2O)'
_chemical_formula_sum 'C28 H22 Mn N O8'
_chemical_formula_weight 555.41
_space_group_IT_number 2
_space_group_name_Hall '-P 1'
_space_group_name_H-M_alt 'P -1'
_symmetry_cell_setting triclinic
_symmetry_space_group_name_Hall '-P 1'
_symmetry_space_group_name_H-M 'P -1'
_atom_sites_solution_hydrogens geom
_atom_sites_solution_primary direct
_atom_sites_solution_secondary difmap
_audit_creation_method SHELXL-97
_audit_update_record
;
2019-07-03 deposited with the CCDC.	2019-11-15 downloaded from the CCDC.
;
_cell_angle_alpha 72.106(2)
_cell_angle_beta 83.744(2)
_cell_angle_gamma 81.562(2)
_cell_formula_units_Z 2
_cell_length_a 9.6912(5)
_cell_length_b 10.6438(5)
_cell_length_c 12.0650(5)
_cell_measurement_reflns_used 5402
_cell_measurement_temperature 293(2)
_cell_measurement_theta_max 25.3405
_cell_measurement_theta_min 3.0661
_cell_volume 1168.80(10)
_computing_cell_refinement 'CrysAlisPro(1.171.35.21) (Agilent Tech., 2012)'
_computing_data_collection 'CrysAlisPro(1.171.35.21) (Agilent Tech., 2012)'
_computing_data_reduction 'CrysAlisPro(1.171.35.21) (Agilent Tech., 2012)'
_computing_structure_refinement 'SHELXL-97 (Sheldrick, 2008)'
_computing_structure_solution 'SHELXL-97 (Sheldrick, 2008)'
_diffrn_ambient_temperature 293(2)
_diffrn_detector_area_resol_mean 10.0
_diffrn_measured_fraction_theta_full 0.990
_diffrn_measured_fraction_theta_max 0.983
_diffrn_measurement_device_type 'Bruker P4'
_diffrn_measurement_method '\w scans'
_diffrn_radiation_monochromator graphite
_diffrn_radiation_source 'fine-focus sealed tube'
_diffrn_radiation_type MoK\a
_diffrn_radiation_wavelength 0.71073
_diffrn_reflns_av_R_equivalents 0.0393
_diffrn_reflns_av_sigmaI/netI 0.0473
_diffrn_reflns_limit_h_max 11
_diffrn_reflns_limit_h_min -10
_diffrn_reflns_limit_k_max 12
_diffrn_reflns_limit_k_min -12
_diffrn_reflns_limit_l_max 14
_diffrn_reflns_limit_l_min -14
_diffrn_reflns_number 10769
_diffrn_reflns_theta_full 25.00
_diffrn_reflns_theta_max 25.38
_diffrn_reflns_theta_min 3.07
_exptl_absorpt_coefficient_mu 0.622
_exptl_absorpt_correction_T_max 0.905
_exptl_absorpt_correction_T_min 0.856
_exptl_absorpt_correction_type multi-scan
_exptl_absorpt_process_details
;
CrysAlis (Oxford Diffraction, 2006)
;
_exptl_crystal_colour yellow
_exptl_crystal_density_diffrn 1.578
_exptl_crystal_density_method 'not measured'
_exptl_crystal_description block
_exptl_crystal_F_000 572
_exptl_crystal_size_max 0.25
_exptl_crystal_size_mid 0.23
_exptl_crystal_size_min 0.16
_refine_diff_density_max 0.526
_refine_diff_density_min -0.447
_refine_diff_density_rms 0.078
_refine_ls_extinction_method none
_refine_ls_goodness_of_fit_ref 1.046
_refine_ls_hydrogen_treatment mixed
_refine_ls_matrix_type full
_refine_ls_number_parameters 349
_refine_ls_number_reflns 4226
_refine_ls_number_restraints 4
_refine_ls_restrained_S_all 1.046
_refine_ls_R_factor_all 0.0605
_refine_ls_R_factor_gt 0.0429
_refine_ls_shift/su_max 0.001
_refine_ls_shift/su_mean 0.000
_refine_ls_structure_factor_coef Fsqd
_refine_ls_weighting_details 'calc w=1/[\s^2^(Fo^2^)+(0.0362P)^2^+1.6027P] where P=(Fo^2^+2Fc^2^)/3'
_refine_ls_weighting_scheme calc
_refine_ls_wR_factor_gt 0.0921
_refine_ls_wR_factor_ref 0.1006
_reflns_number_gt 3406
_reflns_number_total 4226
_reflns_threshold_expression >2\s(I)
_cod_data_source_file c9dt03929e2.cif
_cod_data_source_block compound-2
_cod_depositor_comments
;
The following automatic conversions were performed:

data item '_symmetry_cell_setting' value 'Triclinic' was changed to
'triclinic' in accordance with the
/home/data/users/saulius/crontab/automatic-downloads/rss-feeds/RSC/lib/dictionaries/cif_core.dic
dictionary named 'cif_core.dic' version 2.4.2 last updated on
2011-04-26.

Automatic conversion script
Id: cif_fix_values 6909 2019-04-08 15:41:33Z antanas 
;
_cod_original_cell_volume 1168.80(9)
_cod_database_code 7701954

loop_
_symmetry_equiv_pos_as_xyz
'x, y, z'
'-x, -y, -z'

loop_
_atom_site_label
_atom_site_type_symbol
_atom_site_fract_x
_atom_site_fract_y
_atom_site_fract_z
_atom_site_U_iso_or_equiv
_atom_site_adp_type
_atom_site_occupancy
_atom_site_symmetry_multiplicity
_atom_site_calc_flag
_atom_site_refinement_flags
Mn1 Mn 0.61952(4) 0.44264(4) 0.09144(3) 0.01363(13) Uani 1 1 d .
C1 C 0.4537(3) 0.6715(3) 0.1202(2) 0.0171(6) Uani 1 1 d .
C2 C 0.3781(3) 0.7771(3) 0.1699(2) 0.0157(6) Uani 1 1 d .
C3 C 0.3790(3) 0.7542(3) 0.2903(2) 0.0181(6) Uani 1 1 d .
H3 H 0.4389 0.6838 0.3332 0.022 Uiso 1 1 calc R
C4 C 0.2927(3) 0.8341(3) 0.3468(2) 0.0207(6) Uani 1 1 d .
H4 H 0.2925 0.8164 0.4273 0.025 Uiso 1 1 calc R
C5 C 0.2063(3) 0.9410(3) 0.2818(2) 0.0210(6) Uani 1 1 d .
H5 H 0.1457 0.9942 0.3187 0.025 Uiso 1 1 calc R
C6 C 0.2108(3) 0.9682(3) 0.1615(2) 0.0195(6) Uani 1 1 d .
H6 H 0.1555 1.0425 0.1185 0.023 Uiso 1 1 calc R
C7 C 0.2953(3) 0.8881(3) 0.1030(2) 0.0161(6) Uani 1 1 d .
C8 C 0.2986(3) 0.9259(3) -0.0271(2) 0.0162(6) Uani 1 1 d .
C9 C 0.1760(3) 0.9654(3) -0.0844(2) 0.0245(7) Uani 1 1 d .
H9 H 0.0907 0.9613 -0.0406 0.029 Uiso 1 1 calc R
C10 C 0.1771(3) 1.0111(3) -0.2053(2) 0.0263(7) Uani 1 1 d .
H10 H 0.0931 1.0377 -0.2412 0.032 Uiso 1 1 calc R
C11 C 0.3019(3) 1.0173(3) -0.2727(2) 0.0176(6) Uani 1 1 d .
C12 C 0.4255(3) 0.9734(3) -0.2166(2) 0.0191(6) Uani 1 1 d .
H12 H 0.5104 0.9737 -0.2608 0.023 Uiso 1 1 calc R
C13 C 0.4244(3) 0.9294(3) -0.0960(2) 0.0178(6) Uani 1 1 d .
H13 H 0.5086 0.9018 -0.0603 0.021 Uiso 1 1 calc R
C14 C 0.3079(3) 1.0718(3) -0.4040(2) 0.0230(7) Uani 1 1 d .
H14A H 0.3601 1.1480 -0.4297 0.028 Uiso 1 1 calc R
H14B H 0.3543 1.0046 -0.4389 0.028 Uiso 1 1 calc R
C15 C 0.1478(3) 1.1779(3) -0.5535(2) 0.0179(6) Uani 1 1 d .
C16 C 0.0088(3) 1.2010(3) -0.5803(2) 0.0186(6) Uani 1 1 d .
H16 H -0.0604 1.1702 -0.5225 0.022 Uiso 1 1 calc R
C17 C -0.0273(3) 1.2703(3) -0.6938(2) 0.0155(6) Uani 1 1 d .
C18 C 0.0780(3) 1.3151(3) -0.7790(2) 0.0148(6) Uani 1 1 d .
H18 H 0.0551 1.3593 -0.8553 0.018 Uiso 1 1 calc R
C19 C 0.2167(3) 1.2950(3) -0.7518(2) 0.0153(6) Uani 1 1 d .
C20 C 0.2529(3) 1.2253(3) -0.6381(2) 0.0160(6) Uani 1 1 d .
H20 H 0.3457 1.2108 -0.6193 0.019 Uiso 1 1 calc R
C21 C -0.1784(3) 1.3043(3) -0.7226(2) 0.0186(6) Uani 1 1 d .
C22 C 0.3253(3) 1.3572(3) -0.8428(2) 0.0168(6) Uani 1 1 d .
C23 C 0.0817(4) 1.6096(3) -0.7618(3) 0.0305(7) Uani 1 1 d .
H23 H 0.1582 1.6255 -0.8156 0.037 Uiso 1 1 calc R
C24 C 0.1023(3) 1.5566(3) -0.6446(3) 0.0273(7) Uani 1 1 d .
H24 H 0.1927 1.5373 -0.6200 0.033 Uiso 1 1 calc R
C25 C -0.0107(3) 1.5316(3) -0.5629(2) 0.0219(6) Uani 1 1 d .
C26 C -0.1431(3) 1.5664(3) -0.6047(3) 0.0302(8) Uani 1 1 d .
H26 H -0.2215 1.5544 -0.5526 0.036 Uiso 1 1 calc R
C27 C -0.1594(4) 1.6183(3) -0.7222(3) 0.0325(8) Uani 1 1 d .
H27 H -0.2487 1.6396 -0.7490 0.039 Uiso 1 1 calc R
C28 C -0.0685(4) 1.6865(4) -0.9253(3) 0.0420(9) Uani 1 1 d .
H28A H -0.1668 1.7024 -0.9366 0.063 Uiso 1 1 calc R
H28B H -0.0248 1.6207 -0.9614 0.063 Uiso 1 1 calc R
H28C H -0.0275 1.7677 -0.9598 0.063 Uiso 1 1 calc R
N1 N -0.0476(3) 1.6384(2) -0.7987(2) 0.0257(6) Uani 1 1 d .
O1 O 0.5662(2) 0.60903(19) 0.16277(17) 0.0233(5) Uani 1 1 d .
O2 O 0.3960(2) 0.64513(19) 0.04314(16) 0.0235(5) Uani 1 1 d .
O3 O 0.1689(2) 1.1101(2) -0.43857(16) 0.0288(5) Uani 1 1 d .
O4 O -0.2716(2) 1.2800(3) -0.64298(18) 0.0367(6) Uani 1 1 d .
O5 O -0.1976(2) 1.3613(2) -0.83060(16) 0.0216(5) Uani 1 1 d .
O6 O 0.2865(2) 1.4127(2) -0.94466(16) 0.0228(5) Uani 1 1 d .
O7 O 0.4454(2) 1.3537(2) -0.81041(16) 0.0222(5) Uani 1 1 d .
O1W O 0.4677(3) 0.4101(3) 0.4355(2) 0.0580(8) Uani 1 1 d D
H1A H 0.442(4) 0.412(5) 0.3702(18) 0.087 Uiso 1 1 d D
H1B H 0.5379(19) 0.449(4) 0.434(3) 0.087 Uiso 1 1 d D

loop_
_atom_site_aniso_label
_atom_site_aniso_U_11
_atom_site_aniso_U_22
_atom_site_aniso_U_33
_atom_site_aniso_U_23
_atom_site_aniso_U_13
_atom_site_aniso_U_12
Mn1 0.0106(2) 0.0193(2) 0.0092(2) -0.00187(16) -0.00184(15) -0.00037(16)
C1 0.0176(15) 0.0187(15) 0.0130(13) -0.0022(11) 0.0007(11) -0.0023(12)
C2 0.0140(14) 0.0196(15) 0.0128(13) -0.0033(11) -0.0002(11) -0.0040(11)
C3 0.0174(15) 0.0204(15) 0.0145(13) -0.0019(11) -0.0014(11) -0.0023(12)
C4 0.0240(16) 0.0281(16) 0.0106(13) -0.0058(12) 0.0008(12) -0.0060(13)
C5 0.0201(16) 0.0237(16) 0.0198(14) -0.0092(12) 0.0028(12) -0.0015(13)
C6 0.0207(16) 0.0184(15) 0.0177(14) -0.0041(11) -0.0015(12) 0.0006(12)
C7 0.0140(14) 0.0212(15) 0.0125(13) -0.0030(11) -0.0006(11) -0.0049(12)
C8 0.0176(15) 0.0170(14) 0.0128(13) -0.0034(11) -0.0017(11) 0.0000(12)
C9 0.0104(15) 0.0422(19) 0.0157(14) -0.0047(13) 0.0020(11) 0.0033(13)
C10 0.0134(15) 0.044(2) 0.0167(15) -0.0038(13) -0.0056(12) 0.0053(14)
C11 0.0181(15) 0.0192(15) 0.0129(14) -0.0011(11) -0.0031(11) -0.0002(12)
C12 0.0149(15) 0.0247(16) 0.0144(14) -0.0015(11) 0.0026(11) -0.0040(12)
C13 0.0144(15) 0.0197(15) 0.0173(14) -0.0019(11) -0.0050(11) -0.0010(12)
C14 0.0160(15) 0.0349(18) 0.0138(14) -0.0017(12) -0.0026(11) -0.0004(13)
C15 0.0185(15) 0.0217(15) 0.0105(13) 0.0002(11) -0.0038(11) -0.0017(12)
C16 0.0149(15) 0.0243(16) 0.0135(14) -0.0010(11) 0.0009(11) -0.0034(12)
C17 0.0147(14) 0.0177(14) 0.0143(13) -0.0046(11) -0.0037(11) -0.0011(11)
C18 0.0151(14) 0.0177(14) 0.0094(13) -0.0015(10) -0.0031(11) 0.0009(11)
C19 0.0172(14) 0.0168(14) 0.0111(13) -0.0030(10) -0.0023(11) -0.0005(11)
C20 0.0113(14) 0.0209(15) 0.0149(14) -0.0033(11) -0.0048(11) -0.0007(11)
C21 0.0149(15) 0.0250(16) 0.0151(14) -0.0052(12) -0.0026(12) 0.0000(12)
C22 0.0184(15) 0.0173(15) 0.0133(13) -0.0036(11) -0.0013(11) 0.0005(12)
C23 0.0296(19) 0.0365(19) 0.0268(17) -0.0062(14) -0.0022(14) -0.0152(15)
C24 0.0233(17) 0.0338(18) 0.0257(16) -0.0061(13) -0.0059(13) -0.0087(14)
C25 0.0264(17) 0.0198(15) 0.0216(16) -0.0080(12) -0.0062(12) -0.0023(13)
C26 0.0217(18) 0.042(2) 0.0257(17) -0.0084(14) -0.0050(13) 0.0002(15)
C27 0.032(2) 0.0357(19) 0.0314(18) -0.0087(15) -0.0144(15) -0.0017(15)
C28 0.061(3) 0.046(2) 0.0207(17) -0.0022(15) -0.0129(17) -0.0182(19)
N1 0.0365(16) 0.0225(13) 0.0195(13) -0.0026(10) -0.0076(12) -0.0119(12)
O1 0.0190(11) 0.0251(11) 0.0259(11) -0.0104(9) -0.0043(9) 0.0051(9)
O2 0.0313(12) 0.0252(11) 0.0155(10) -0.0081(8) -0.0047(9) -0.0014(9)
O3 0.0152(11) 0.0488(14) 0.0117(10) 0.0073(9) -0.0042(8) -0.0031(10)
O4 0.0152(11) 0.0670(17) 0.0212(11) -0.0044(11) -0.0006(9) -0.0032(11)
O5 0.0148(11) 0.0297(12) 0.0163(10) -0.0007(8) -0.0057(8) -0.0003(9)
O6 0.0225(11) 0.0306(12) 0.0117(10) 0.0021(8) -0.0029(8) -0.0086(9)
O7 0.0131(11) 0.0303(12) 0.0187(10) 0.0009(8) -0.0039(8) -0.0042(9)
O1W 0.071(2) 0.0453(17) 0.0582(18) -0.0017(14) -0.0368(16) -0.0143(15)

loop_
_atom_type_symbol
_atom_type_description
_atom_type_scat_dispersion_real
_atom_type_scat_dispersion_imag
_atom_type_scat_source
C C 0.0033 0.0016 'International Tables Vol C Tables 4.2.6.8 and 6.1.1.4'
H H 0.0000 0.0000 'International Tables Vol C Tables 4.2.6.8 and 6.1.1.4'
N N 0.0061 0.0033 'International Tables Vol C Tables 4.2.6.8 and 6.1.1.4'
O O 0.0106 0.0060 'International Tables Vol C Tables 4.2.6.8 and 6.1.1.4'
Mn Mn 0.3368 0.7283 'International Tables Vol C Tables 4.2.6.8 and 6.1.1.4'

loop_
_geom_angle_atom_site_label_1
_geom_angle_atom_site_label_2
_geom_angle_atom_site_label_3
_geom_angle
_geom_angle_site_symmetry_1
_geom_angle_site_symmetry_3
O5 Mn1 O7 111.96(8) 1_646 1_546
O5 Mn1 O2 108.35(8) 1_646 2_665
O7 Mn1 O2 91.53(8) 1_546 2_665
O5 Mn1 O1 99.29(8) 1_646 .
O7 Mn1 O1 89.79(8) 1_546 .
O2 Mn1 O1 149.53(8) 2_665 .
O5 Mn1 O6 95.57(8) 1_646 2_674
O7 Mn1 O6 152.42(8) 1_546 2_674
O2 Mn1 O6 80.71(8) 2_665 2_674
O1 Mn1 O6 84.15(8) . 2_674
O5 Mn1 Mn1 164.65(6) 1_646 2_665
O7 Mn1 Mn1 78.56(5) 1_546 2_665
O2 Mn1 Mn1 58.88(5) 2_665 2_665
O1 Mn1 Mn1 91.68(5) . 2_665
O6 Mn1 Mn1 74.77(5) 2_674 2_665
O2 C1 O1 124.0(3) . .
O2 C1 C2 117.3(2) . .
O1 C1 C2 118.5(2) . .
C3 C2 C7 119.9(2) . .
C3 C2 C1 117.3(2) . .
C7 C2 C1 122.4(2) . .
C4 C3 C2 121.3(3) . .
C4 C3 H3 119.4 . .
C2 C3 H3 119.4 . .
C3 C4 C5 119.1(2) . .
C3 C4 H4 120.5 . .
C5 C4 H4 120.5 . .
C6 C5 C4 119.7(3) . .
C6 C5 H5 120.1 . .
C4 C5 H5 120.1 . .
C5 C6 C7 122.2(3) . .
C5 C6 H6 118.9 . .
C7 C6 H6 118.9 . .
C6 C7 C2 117.7(2) . .
C6 C7 C8 119.3(2) . .
C2 C7 C8 123.0(2) . .
C9 C8 C13 117.4(2) . .
C9 C8 C7 120.8(2) . .
C13 C8 C7 121.7(2) . .
C8 C9 C10 121.7(3) . .
C8 C9 H9 119.1 . .
C10 C9 H9 119.1 . .
C11 C10 C9 120.6(3) . .
C11 C10 H10 119.7 . .
C9 C10 H10 119.7 . .
C10 C11 C12 118.3(2) . .
C10 C11 C14 122.2(3) . .
C12 C11 C14 119.4(2) . .
C13 C12 C11 121.1(3) . .
C13 C12 H12 119.5 . .
C11 C12 H12 119.5 . .
C12 C13 C8 120.9(3) . .
C12 C13 H13 119.6 . .
C8 C13 H13 119.6 . .
O3 C14 C11 108.1(2) . .
O3 C14 H14A 110.1 . .
C11 C14 H14A 110.1 . .
O3 C14 H14B 110.1 . .
C11 C14 H14B 110.1 . .
H14A C14 H14B 108.4 . .
O3 C15 C16 114.3(2) . .
O3 C15 C20 124.8(3) . .
C16 C15 C20 120.9(2) . .
C15 C16 C17 120.2(3) . .
C15 C16 H16 119.9 . .
C17 C16 H16 119.9 . .
C18 C17 C16 119.0(3) . .
C18 C17 C21 120.1(2) . .
C16 C17 C21 120.8(2) . .
C19 C18 C17 121.0(2) . .
C19 C18 H18 119.5 . .
C17 C18 H18 119.5 . .
C18 C19 C20 120.0(3) . .
C18 C19 C22 119.4(2) . .
C20 C19 C22 120.4(3) . .
C15 C20 C19 118.9(3) . .
C15 C20 H20 120.5 . .
C19 C20 H20 120.5 . .
O4 C21 O5 125.7(3) . .
O4 C21 C17 119.5(2) . .
O5 C21 C17 114.8(2) . .
O7 C22 O6 125.5(3) . .
O7 C22 C19 117.6(2) . .
O6 C22 C19 116.8(3) . .
N1 C23 C24 120.5(3) . .
N1 C23 H23 119.8 . .
C24 C23 H23 119.8 . .
C23 C24 C25 120.6(3) . .
C23 C24 H24 119.7 . .
C25 C24 H24 119.7 . .
C26 C25 C24 117.0(3) . .
C26 C25 C25 122.0(4) . 2_584
C24 C25 C25 121.0(4) . 2_584
C27 C26 C25 120.7(3) . .
C27 C26 H26 119.7 . .
C25 C26 H26 119.7 . .
N1 C27 C26 120.6(3) . .
N1 C27 H27 119.7 . .
C26 C27 H27 119.7 . .
N1 C28 H28A 109.5 . .
N1 C28 H28B 109.5 . .
H28A C28 H28B 109.5 . .
N1 C28 H28C 109.5 . .
H28A C28 H28C 109.5 . .
H28B C28 H28C 109.5 . .
C23 N1 C27 120.6(3) . .
C23 N1 C28 120.1(3) . .
C27 N1 C28 119.2(3) . .
C1 O1 Mn1 106.71(17) . .
C1 O2 Mn1 156.62(19) . 2_665
C15 O3 C14 118.8(2) . .
C21 O5 Mn1 129.03(18) . 1_464
C22 O6 Mn1 130.66(19) . 2_674
C22 O7 Mn1 128.68(17) . 1_564
H1A O1W H1B 116.7(19) . .

loop_
_geom_bond_atom_site_label_1
_geom_bond_atom_site_label_2
_geom_bond_distance
_geom_bond_site_symmetry_2
Mn1 O5 2.0468(19) 1_646
Mn1 O7 2.119(2) 1_546
Mn1 O2 2.1351(19) 2_665
Mn1 O1 2.171(2) .
Mn1 O6 2.1728(19) 2_674
Mn1 Mn1 3.2177(8) 2_665
C1 O2 1.255(3) .
C1 O1 1.263(3) .
C1 C2 1.495(4) .
C2 C3 1.398(4) .
C2 C7 1.403(4) .
C3 C4 1.383(4) .
C3 H3 0.9300 .
C4 C5 1.388(4) .
C4 H4 0.9300 .
C5 C6 1.387(4) .
C5 H5 0.9300 .
C6 C7 1.391(4) .
C6 H6 0.9300 .
C7 C8 1.494(4) .
C8 C9 1.385(4) .
C8 C13 1.397(4) .
C9 C10 1.388(4) .
C9 H9 0.9300 .
C10 C11 1.380(4) .
C10 H10 0.9300 .
C11 C12 1.390(4) .
C11 C14 1.508(4) .
C12 C13 1.385(4) .
C12 H12 0.9300 .
C13 H13 0.9300 .
C14 O3 1.418(3) .
C14 H14A 0.9700 .
C14 H14B 0.9700 .
C15 O3 1.374(3) .
C15 C16 1.389(4) .
C15 C20 1.393(4) .
C16 C17 1.396(4) .
C16 H16 0.9300 .
C17 C18 1.393(4) .
C17 C21 1.507(4) .
C18 C19 1.389(4) .
C18 H18 0.9300 .
C19 C20 1.400(4) .
C19 C22 1.502(4) .
C20 H20 0.9300 .
C21 O4 1.237(3) .
C21 O5 1.279(3) .
C22 O7 1.260(3) .
C22 O6 1.261(3) .
C23 N1 1.337(4) .
C23 C24 1.376(4) .
C23 H23 0.9300 .
C24 C25 1.390(4) .
C24 H24 0.9300 .
C25 C26 1.387(4) .
C25 C25 1.483(6) 2_584
C26 C27 1.371(4) .
C26 H26 0.9300 .
C27 N1 1.342(4) .
C27 H27 0.9300 .
C28 N1 1.480(4) .
C28 H28A 0.9600 .
C28 H28B 0.9600 .
C28 H28C 0.9600 .
O2 Mn1 2.1351(19) 2_665
O5 Mn1 2.0468(19) 1_464
O6 Mn1 2.1728(19) 2_674
O7 Mn1 2.119(2) 1_564
O1W H1A 0.846(10) .
O1W H1B 0.841(10) .

loop_
_geom_hbond_atom_site_label_D
_geom_hbond_atom_site_label_H
_geom_hbond_atom_site_label_A
_geom_hbond_distance_DH
_geom_hbond_distance_HA
_geom_hbond_distance_DA
_geom_hbond_angle_DHA
_geom_hbond_site_symmetry_A
O1W H1A O7 0.846(10) 2.44(2) 3.238(3) 158(5) 1_546
O1W H1B O1W 0.841(10) 2.478(7) 2.977(6) 118.9(6) 2_666

loop_
_geom_torsion_atom_site_label_1
_geom_torsion_atom_site_label_2
_geom_torsion_atom_site_label_3
_geom_torsion_atom_site_label_4
_geom_torsion
_geom_torsion_site_symmetry_1
_geom_torsion_site_symmetry_4
O2 C1 C2 C3 138.9(3) . .
O1 C1 C2 C3 -36.8(4) . .
O2 C1 C2 C7 -33.8(4) . .
O1 C1 C2 C7 150.5(3) . .
C7 C2 C3 C4 4.3(4) . .
C1 C2 C3 C4 -168.6(3) . .
C2 C3 C4 C5 -1.7(4) . .
C3 C4 C5 C6 -1.9(5) . .
C4 C5 C6 C7 2.9(5) . .
C5 C6 C7 C2 -0.3(4) . .
C5 C6 C7 C8 -177.9(3) . .
C3 C2 C7 C6 -3.2(4) . .
C1 C2 C7 C6 169.3(3) . .
C3 C2 C7 C8 174.3(3) . .
C1 C2 C7 C8 -13.2(4) . .
C6 C7 C8 C9 -45.7(4) . .
C2 C7 C8 C9 136.8(3) . .
C6 C7 C8 C13 131.0(3) . .
C2 C7 C8 C13 -46.5(4) . .
C13 C8 C9 C10 -2.1(5) . .
C7 C8 C9 C10 174.8(3) . .
C8 C9 C10 C11 0.6(5) . .
C9 C10 C11 C12 1.7(5) . .
C9 C10 C11 C14 -177.3(3) . .
C10 C11 C12 C13 -2.5(4) . .
C14 C11 C12 C13 176.5(3) . .
C11 C12 C13 C8 1.0(4) . .
C9 C8 C13 C12 1.3(4) . .
C7 C8 C13 C12 -175.5(3) . .
C10 C11 C14 O3 -0.6(4) . .
C12 C11 C14 O3 -179.5(3) . .
O3 C15 C16 C17 179.2(3) . .
C20 C15 C16 C17 1.2(4) . .
C15 C16 C17 C18 0.2(4) . .
C15 C16 C17 C21 -175.8(3) . .
C16 C17 C18 C19 -1.8(4) . .
C21 C17 C18 C19 174.3(3) . .
C17 C18 C19 C20 1.9(4) . .
C17 C18 C19 C22 -173.5(2) . .
O3 C15 C20 C19 -178.9(3) . .
C16 C15 C20 C19 -1.1(4) . .
C18 C19 C20 C15 -0.5(4) . .
C22 C19 C20 C15 174.9(2) . .
C18 C17 C21 O4 -170.1(3) . .
C16 C17 C21 O4 5.9(4) . .
C18 C17 C21 O5 7.7(4) . .
C16 C17 C21 O5 -176.3(3) . .
C18 C19 C22 O7 169.6(3) . .
C20 C19 C22 O7 -5.8(4) . .
C18 C19 C22 O6 -8.1(4) . .
C20 C19 C22 O6 176.6(2) . .
N1 C23 C24 C25 0.2(5) . .
C23 C24 C25 C26 -2.0(5) . .
C23 C24 C25 C25 176.9(3) . 2_584
C24 C25 C26 C27 2.4(5) . .
C25 C25 C26 C27 -176.5(3) 2_584 .
C25 C26 C27 N1 -1.1(5) . .
C24 C23 N1 C27 1.1(5) . .
C24 C23 N1 C28 -175.7(3) . .
C26 C27 N1 C23 -0.7(5) . .
C26 C27 N1 C28 176.2(3) . .
O2 C1 O1 Mn1 -6.1(3) . .
C2 C1 O1 Mn1 169.25(19) . .
O5 Mn1 O1 C1 179.06(17) 1_646 .
O7 Mn1 O1 C1 -68.70(18) 1_546 .
O2 Mn1 O1 C1 24.0(3) 2_665 .
O6 Mn1 O1 C1 84.35(18) 2_674 .
Mn1 Mn1 O1 C1 9.85(17) 2_665 .
O1 C1 O2 Mn1 -15.1(7) . 2_665
C2 C1 O2 Mn1 169.5(3) . 2_665
C16 C15 O3 C14 174.9(3) . .
C20 C15 O3 C14 -7.2(4) . .
C11 C14 O3 C15 172.1(2) . .
O4 C21 O5 Mn1 4.7(5) . 1_464
C17 C21 O5 Mn1 -172.99(17) . 1_464
O7 C22 O6 Mn1 -15.8(4) . 2_674
C19 C22 O6 Mn1 161.65(18) . 2_674
O6 C22 O7 Mn1 2.7(4) . 1_564
C19 C22 O7 Mn1 -174.73(17) . 1_564
